data_2243308
loop_
_publ_author_name
'Kiran Kumar, Haruvegowda'
'Yathirajan, Hemmige S.'
'Harish Chinthal, Chayanna'
'Foro, Sabine'
'Glidewell, Christopher'

_publ_section_title
;
 Crystal structures of the recreational drug
 <i>N</i>-(4-methoxyphenyl)piperazine (MeOPP) and three of its salts
;
_journal_coeditor_code ZL2772
_journal_issue 4
_journal_name_full 'Acta Crystallographica Section E'
_journal_page_first 488
_journal_page_last 495
_journal_paper_doi 10.1107/S2056989020002844
_journal_volume 76
_journal_year 2020
_chemical_absolute_configuration unk
_chemical_formula_iupac 'C11 H16 N2 O'
_chemical_formula_moiety 'C11 H16 N2 O'
_chemical_formula_sum 'C11 H16 N2 O'
_chemical_formula_weight 192.26
_chemical_name_systematic
;
<i>N</i>-(4-Methoxyphenyl)piperazine
;
_space_group_crystal_system orthorhombic
_space_group_IT_number 33
_space_group_name_Hall 'P 2c -2n'
_space_group_name_H-M_alt 'P n a 21'
_atom_sites_solution_hydrogens mixed
_atom_sites_solution_primary dual
_audit_creation_method SHELXL-2014
_cell_angle_alpha 90
_cell_angle_beta 90
_cell_angle_gamma 90
_cell_formula_units_Z 4
_cell_length_a 6.9683(7)
_cell_length_b 7.9683(8)
_cell_length_c 18.975(2)
_cell_measurement_reflns_used 1984
_cell_measurement_temperature 293(2)
_cell_measurement_theta_max 27.706
_cell_measurement_theta_min 2.772
_cell_volume 1053.60(19)
_computing_cell_refinement
;
CrysAlis RED (Oxford Diffraction, 2009)
;
_computing_data_collection
;
CrysAlis CCD (Oxford Diffraction, 2009)
;
_computing_data_reduction
;
CrysAlis RED (Oxford Diffraction, 2009)
;
_computing_molecular_graphics
;
PLATON (Spek, 2020)
;
_computing_publication_material
;
SHELXL-2014 (Sheldrick, 2015b) and PLATON (Spek, 2020)
;
_computing_structure_refinement
;
SHELXL-2014 (Sheldrick, 2015b)
;
_computing_structure_solution
;
SHELXT (Sheldrick, 2015a)
;
_diffrn_ambient_temperature 293(2)
_diffrn_measured_fraction_theta_full 0.998
_diffrn_measured_fraction_theta_max 0.938
_diffrn_measurement_device_type
;
Oxford Diffraction Xcalibur
with Sapphire CCD
;
_diffrn_measurement_method '\w scans'
_diffrn_radiation_monochromator graphite
_diffrn_radiation_type MoK\a
_diffrn_radiation_wavelength 0.71073
_diffrn_reflns_av_R_equivalents 0.0119
_diffrn_reflns_av_unetI/netI 0.0152
_diffrn_reflns_limit_h_max 8
_diffrn_reflns_limit_h_min -8
_diffrn_reflns_limit_k_max 10
_diffrn_reflns_limit_k_min -10
_diffrn_reflns_limit_l_max 21
_diffrn_reflns_limit_l_min -24
_diffrn_reflns_number 4066
_diffrn_reflns_theta_full 25.242
_diffrn_reflns_theta_max 27.706
_diffrn_reflns_theta_min 2.772
_diffrn_source 'Enhance (Mo) X-ray Source'
_diffrn_standards_decay_% 0
_diffrn_standards_interval_count 0
_diffrn_standards_interval_time 0
_diffrn_standards_number 0
_exptl_absorpt_coefficient_mu 0.079
_exptl_absorpt_correction_T_max 0.969
_exptl_absorpt_correction_T_min 0.814
_exptl_absorpt_correction_type multi-scan
_exptl_absorpt_process_details
;
(CrysAlis RED; Oxford Diffraction, 2009)
;
_exptl_crystal_colour colourless
_exptl_crystal_density_diffrn 1.212
_exptl_crystal_description block
_exptl_crystal_F_000 416
_exptl_crystal_size_max 0.480
_exptl_crystal_size_mid 0.480
_exptl_crystal_size_min 0.400
_refine_diff_density_max 0.104
_refine_diff_density_min -0.116
_refine_ls_abs_structure_details
;
Flack x determined using 546 quotients
[(<i>I</i>^+^)-(<i>I</i>^-^)]/[(<i>I</i>^+^)+(<i>I</i>^-^)]
(Parsons <i>et al.</i>,  2013)
;
_refine_ls_extinction_method none
_refine_ls_goodness_of_fit_ref 1.062
_refine_ls_hydrogen_treatment mixed
_refine_ls_matrix_type full
_refine_ls_number_parameters 131
_refine_ls_number_reflns 1984
_refine_ls_number_restraints 1
_refine_ls_restrained_S_all 1.062
_refine_ls_R_factor_all 0.0508
_refine_ls_R_factor_gt 0.0355
_refine_ls_shift/su_max 0.000
_refine_ls_shift/su_mean 0.000
_refine_ls_structure_factor_coef Fsqd
_refine_ls_weighting_details 'w=1/[\s^2^(Fo^2^)+(0.0466P)^2^+0.0420P] where P=(Fo^2^+2Fc^2^)/3'
_refine_ls_weighting_scheme calc
_refine_ls_wR_factor_gt 0.0815
_refine_ls_wR_factor_ref 0.0884
_reflns_number_gt 1545
_reflns_number_total 1984
_reflns_threshold_expression 'I > 2\s(I)'
_cod_data_source_file zl2772sup1.cif
_cod_data_source_block I
_cod_database_code 2243308
_shelx_space_group_comment
;
The symmetry employed for this shelxl refinement is uniquely defined
by the following loop, which should always be used as a source of
symmetry information in preference to the above space-group names.
They are only intended as comments.
;
_shelx_estimated_absorpt_t_min 0.963
_shelx_estimated_absorpt_t_max 0.969
_shelxl_version_number 2.014

loop_
_space_group_symop_operation_xyz
'x, y, z'
'-x, -y, z+1/2'
'-x+1/2, y+1/2, z+1/2'
'x+1/2, -y+1/2, z'

loop_
_atom_site_type_symbol
_atom_site_label
_atom_site_fract_x
_atom_site_fract_y
_atom_site_fract_z
_atom_site_U_iso_or_equiv
_atom_site_adp_type
_atom_site_calc_flag
_atom_site_occupancy
_atom_site_disorder_assembly
_atom_site_disorder_group
N N1 0.7092(4) 0.4549(3) 0.62326(14) 0.0784(6) Uani d 1 . .
H H1 0.790(5) 0.480(4) 0.6597(19) 0.094 Uiso d 1 . .
C C2 0.8074(4) 0.4800(3) 0.55762(17) 0.0709(7) Uani d 1 . .
H H2A 0.9239 0.4134 0.5568 0.085 Uiso calc 1 . .
H H2B 0.8428 0.5972 0.5528 0.085 Uiso calc 1 . .
C C3 0.6799(3) 0.4296(3) 0.49739(15) 0.0617(6) Uani d 1 . .
H H3A 0.7453 0.4509 0.4532 0.074 Uiso calc 1 . .
H H3B 0.6531 0.3103 0.5002 0.074 Uiso calc 1 . .
N N4 0.4997(3) 0.5231(2) 0.49904(11) 0.0502(4) Uani d 1 . .
C C5 0.4049(3) 0.5099(3) 0.56726(13) 0.0582(6) Uani d 1 . .
H H5A 0.3622 0.3954 0.5746 0.070 Uiso calc 1 . .
H H5B 0.2930 0.5823 0.5680 0.070 Uiso calc 1 . .
C C6 0.5390(4) 0.5596(4) 0.62554(15) 0.0716(7) Uani d 1 . .
H H6A 0.5749 0.6765 0.6203 0.086 Uiso calc 1 . .
H H6B 0.4754 0.5464 0.6707 0.086 Uiso calc 1 . .
C C21 0.3791(3) 0.5080(2) 0.43961(12) 0.0465(5) Uani d 1 . .
C C22 0.4222(3) 0.4034(3) 0.38284(13) 0.0568(6) Uani d 1 . .
H H22 0.5303 0.3351 0.3848 0.068 Uiso calc 1 . .
C C23 0.3067(4) 0.3998(3) 0.32390(13) 0.0614(6) Uani d 1 . .
H H23 0.3391 0.3300 0.2864 0.074 Uiso calc 1 . .
C C24 0.1445(4) 0.4975(3) 0.31948(13) 0.0568(7) Uani d 1 . .
C C25 0.0979(3) 0.6002(3) 0.37552(14) 0.0567(6) Uani d 1 . .
H H25 -0.0117 0.6665 0.3736 0.068 Uiso calc 1 . .
C C26 0.2136(3) 0.6042(2) 0.43401(13) 0.0539(6) Uani d 1 . .
H H26 0.1799 0.6739 0.4713 0.065 Uiso calc 1 . .
O O24 0.0395(3) 0.4861(2) 0.25830(11) 0.0798(6) Uani d 1 . .
C C27 -0.1153(4) 0.5990(5) 0.2494(2) 0.1065(12) Uani d 1 . .
H H27A -0.1652 0.5889 0.2024 0.160 Uiso calc 1 . .
H H27B -0.0713 0.7118 0.2570 0.160 Uiso calc 1 . .
H H27C -0.2145 0.5731 0.2828 0.160 Uiso calc 1 . .

loop_
_atom_site_aniso_label
_atom_site_aniso_U_11
_atom_site_aniso_U_22
_atom_site_aniso_U_33
_atom_site_aniso_U_12
_atom_site_aniso_U_13
_atom_site_aniso_U_23
N1 0.0715(15) 0.0896(15) 0.0739(15) -0.0055(13) -0.0133(12) 0.0146(12)
C2 0.0555(13) 0.0649(14) 0.0923(19) 0.0004(12) -0.0035(15) 0.0092(14)
C3 0.0523(12) 0.0568(12) 0.0761(15) 0.0058(11) 0.0081(13) 0.0058(12)
N4 0.0450(8) 0.0497(9) 0.0560(11) 0.0007(7) 0.0087(9) 0.0028(8)
C5 0.0531(12) 0.0625(13) 0.0588(14) -0.0064(10) 0.0095(12) 0.0008(10)
C6 0.0707(16) 0.0855(18) 0.0586(14) -0.0130(14) 0.0012(13) -0.0009(12)
C21 0.0475(11) 0.0390(11) 0.0532(13) -0.0030(9) 0.0137(10) 0.0035(10)
C22 0.0580(14) 0.0531(13) 0.0594(15) 0.0095(10) 0.0132(13) 0.0007(10)
C23 0.0710(15) 0.0595(14) 0.0538(15) 0.0044(13) 0.0187(13) -0.0080(10)
C24 0.0574(14) 0.0637(15) 0.0492(15) -0.0055(11) 0.0077(12) 0.0029(10)
C25 0.0487(12) 0.0570(13) 0.0643(15) 0.0047(10) 0.0089(12) -0.0001(11)
C26 0.0535(12) 0.0500(12) 0.0581(14) 0.0031(10) 0.0123(12) -0.0069(10)
O24 0.0771(12) 0.1029(15) 0.0595(12) 0.0020(11) -0.0017(11) -0.0059(10)
C27 0.077(2) 0.154(4) 0.089(2) 0.0160(18) -0.0205(19) -0.007(2)

loop_
_atom_type_symbol
_atom_type_description
_atom_type_scat_dispersion_real
_atom_type_scat_dispersion_imag
_atom_type_scat_source
C C 0.0033 0.0016 'International Tables Vol C Tables 4.2.6.8 and 6.1.1.4'
H H 0.0000 0.0000 'International Tables Vol C Tables 4.2.6.8 and 6.1.1.4'
N N 0.0061 0.0033 'International Tables Vol C Tables 4.2.6.8 and 6.1.1.4'
O O 0.0106 0.0060 'International Tables Vol C Tables 4.2.6.8 and 6.1.1.4'

loop_
_geom_angle_atom_site_label_1
_geom_angle_atom_site_label_2
_geom_angle_atom_site_label_3
_geom_angle_site_symmetry_1
_geom_angle_site_symmetry_3
_geom_angle
_geom_angle_publ_flag
C2 N1 C6 . . 109.6(2) ?
C2 N1 H1 . . 110(2) ?
C6 N1 H1 . . 111(2) ?
N1 C2 C3 . . 109.9(2) ?
N1 C2 H2A . . 109.7 ?
C3 C2 H2A . . 109.7 ?
N1 C2 H2B . . 109.7 ?
C3 C2 H2B . . 109.7 ?
H2A C2 H2B . . 108.2 ?
N4 C3 C2 . . 110.8(2) ?
N4 C3 H3A . . 109.5 ?
C2 C3 H3A . . 109.5 ?
N4 C3 H3B . . 109.5 ?
C2 C3 H3B . . 109.5 ?
H3A C3 H3B . . 108.1 ?
C21 N4 C5 . . 115.72(15) ?
C21 N4 C3 . . 116.8(2) ?
C5 N4 C3 . . 111.8(2) ?
N4 C5 C6 . . 110.71(18) ?
N4 C5 H5A . . 109.5 ?
C6 C5 H5A . . 109.5 ?
N4 C5 H5B . . 109.5 ?
C6 C5 H5B . . 109.5 ?
H5A C5 H5B . . 108.1 ?
N1 C6 C5 . . 109.6(2) ?
N1 C6 H6A . . 109.7 ?
C5 C6 H6A . . 109.7 ?
N1 C6 H6B . . 109.7 ?
C5 C6 H6B . . 109.7 ?
H6A C6 H6B . . 108.2 ?
C26 C21 C22 . . 116.7(2) ?
C26 C21 N4 . . 120.58(19) ?
C22 C21 N4 . . 122.66(19) ?
C23 C22 C21 . . 120.9(2) ?
C23 C22 H22 . . 119.6 ?
C21 C22 H22 . . 119.6 ?
C24 C23 C22 . . 121.2(2) ?
C24 C23 H23 . . 119.4 ?
C22 C23 H23 . . 119.4 ?
O24 C24 C23 . . 116.8(2) ?
O24 C24 C25 . . 124.4(2) ?
C23 C24 C25 . . 118.8(2) ?
C26 C25 C24 . . 119.9(2) ?
C26 C25 H25 . . 120.0 ?
C24 C25 H25 . . 120.0 ?
C25 C26 C21 . . 122.5(2) ?
C25 C26 H26 . . 118.8 ?
C21 C26 H26 . . 118.8 ?
C24 O24 C27 . . 117.7(2) ?
O24 C27 H27A . . 109.5 ?
O24 C27 H27B . . 109.5 ?
H27A C27 H27B . . 109.5 ?
O24 C27 H27C . . 109.5 ?
H27A C27 H27C . . 109.5 ?
H27B C27 H27C . . 109.5 ?

loop_
_geom_bond_atom_site_label_1
_geom_bond_atom_site_label_2
_geom_bond_site_symmetry_2
_geom_bond_distance
_geom_bond_publ_flag
N1 C2 . 1.435(4) ?
N1 C6 . 1.451(4) ?
N1 H1 . 0.91(4) ?
C2 C3 . 1.502(4) ?
C2 H2A . 0.9700 ?
C2 H2B . 0.9700 ?
C3 N4 . 1.460(3) ?
C3 H3A . 0.9700 ?
C3 H3B . 0.9700 ?
N4 C21 . 1.411(3) ?
N4 C5 . 1.457(3) ?
C5 C6 . 1.501(4) ?
C5 H5A . 0.9700 ?
C5 H5B . 0.9700 ?
C6 H6A . 0.9700 ?
C6 H6B . 0.9700 ?
C21 C26 . 1.389(3) ?
C21 C22 . 1.395(3) ?
C22 C23 . 1.378(4) ?
C22 H22 . 0.9300 ?
C23 C24 . 1.375(3) ?
C23 H23 . 0.9300 ?
C24 O24 . 1.375(3) ?
C24 C25 . 1.380(4) ?
C25 C26 . 1.372(4) ?
C25 H25 . 0.9300 ?
C26 H26 . 0.9300 ?
O24 C27 . 1.415(4) ?
C27 H27A . 0.9600 ?
C27 H27B . 0.9600 ?
C27 H27C . 0.9600 ?

loop_
_geom_hbond_atom_site_label_D
_geom_hbond_atom_site_label_H
_geom_hbond_atom_site_label_A
_geom_hbond_site_symmetry_A
_geom_hbond_distance_DH
_geom_hbond_distance_HA
_geom_hbond_distance_DA
_geom_hbond_angle_DHA
_geom_hbond_publ_flag
N1 H1 O24 2_665 0.91(4) 2.23(4) 3.139(3) 171(3) no

loop_
_geom_torsion_atom_site_label_1
_geom_torsion_atom_site_label_2
_geom_torsion_atom_site_label_3
_geom_torsion_atom_site_label_4
_geom_torsion_site_symmetry_1
_geom_torsion_site_symmetry_2
_geom_torsion_site_symmetry_3
_geom_torsion_site_symmetry_4
_geom_torsion
_geom_torsion_publ_flag
C6 N1 C2 C3 . . . . -61.6(3) ?
N1 C2 C3 N4 . . . . 57.0(3) ?
C2 C3 N4 C21 . . . . 170.30(19) ?
C2 C3 N4 C5 . . . . -53.1(3) ?
C21 N4 C5 C6 . . . . -169.38(19) ?
C3 N4 C5 C6 . . . . 53.5(2) ?
C2 N1 C6 C5 . . . . 61.8(3) ?
N4 C5 C6 N1 . . . . -57.4(3) ?
C5 N4 C21 C26 . . . . 50.9(2) ?
C3 N4 C21 C26 . . . . -174.17(19) ?
C5 N4 C21 C22 . . . . -131.9(2) ?
C3 N4 C21 C22 . . . . 3.0(3) ?
C26 C21 C22 C23 . . . . 1.3(3) ?
N4 C21 C22 C23 . . . . -176.0(2) ?
C21 C22 C23 C24 . . . . -0.8(3) ?
C22 C23 C24 O24 . . . . 179.5(2) ?
C22 C23 C24 C25 . . . . -0.1(3) ?
O24 C24 C25 C26 . . . . -179.1(2) ?
C23 C24 C25 C26 . . . . 0.5(3) ?
C24 C25 C26 C21 . . . . 0.1(3) ?
C22 C21 C26 C25 . . . . -1.0(3) ?
N4 C21 C26 C25 . . . . 176.40(19) ?
C23 C24 O24 C27 . . . . -173.1(3) ?
C25 C24 O24 C27 . . . . 6.6(4) ?

_cod_database_fobs_code 2243308
